data_7122794
loop_
_publ_author_name
'Evans, Hayden A.'
'Andrews, Jessica L.'
'Fabini, Douglas H.'
'Preefer, Molleigh B.'
'Wu, Guang'
'Cheetham, Anthony K.'
'Wudl, Fred'
'Seshadri, Ram'

_publ_section_title
;
 The capricious nature of iodine catenation in I<sub>2</sub> excess,
 perovskite-derived hybrid Pt(iv) compounds.
;
_journal_issue 5
_journal_name_full 'Chemical communications (Cambridge, England)'
_journal_page_first 588
_journal_paper_doi 10.1039/c8cc07536k
_journal_volume 55
_journal_year 2018
_chemical_formula_sum 'C2 H20 I10 N4 Pt'
_chemical_formula_weight 1564.31
_space_group_crystal_system tetragonal
_space_group_IT_number 136
_space_group_name_Hall '-P 4n 2n'
_space_group_name_H-M_alt 'P 42/m n m'
_symmetry_space_group_name_Hall '-P 4n 2n'
_symmetry_space_group_name_H-M 'P 42/m n m'
_atom_sites_solution_hydrogens geom
_audit_creation_method SHELXL-2014/7
_audit_update_record
;
2018-08-30 deposited with the CCDC.
2018-11-19 downloaded from the CCDC.
;
_cell_angle_alpha 90
_cell_angle_beta 90
_cell_angle_gamma 90
_cell_formula_units_Z 2
_cell_length_a 12.379(7)
_cell_length_b 12.379(7)
_cell_length_c 7.833(5)
_cell_measurement_reflns_used 267
_cell_measurement_temperature 270(2)
_cell_measurement_theta_max 31.05
_cell_measurement_theta_min 2.4
_cell_volume 1200.3(12)
_computing_structure_refinement 'SHELXL-2014/7 (Sheldrick, 2014)'
_diffrn_ambient_temperature 270(2)
_diffrn_measured_fraction_theta_full 0.967
_diffrn_measured_fraction_theta_max 0.959
_diffrn_measurement_device_type 'Bruker APEXII'
_diffrn_measurement_method 'omega scan'
_diffrn_radiation_type MoK\a
_diffrn_radiation_wavelength 0.71073
_diffrn_reflns_av_R_equivalents 0.0460
_diffrn_reflns_av_unetI/netI 0.0441
_diffrn_reflns_Laue_measured_fraction_full 0.967
_diffrn_reflns_Laue_measured_fraction_max 0.959
_diffrn_reflns_limit_h_max 16
_diffrn_reflns_limit_h_min -12
_diffrn_reflns_limit_k_max 17
_diffrn_reflns_limit_k_min 0
_diffrn_reflns_limit_l_max 8
_diffrn_reflns_limit_l_min -10
_diffrn_reflns_number 3456
_diffrn_reflns_point_group_measured_fraction_full 0.967
_diffrn_reflns_point_group_measured_fraction_max 0.959
_diffrn_reflns_theta_full 25.242
_diffrn_reflns_theta_max 30.515
_diffrn_reflns_theta_min 3.078
_exptl_absorpt_coefficient_mu 18.698
_exptl_absorpt_correction_T_max 0.7461
_exptl_absorpt_correction_T_min 0.5913
_exptl_absorpt_correction_type multi-scan
_exptl_absorpt_process_details SADABS
_exptl_crystal_colour grey-black
_exptl_crystal_density_diffrn 4.328
_exptl_crystal_description block
_exptl_crystal_F_000 1336
_exptl_crystal_size_max 0.1
_exptl_crystal_size_mid 0.1
_exptl_crystal_size_min 0.05
_refine_diff_density_max 1.132
_refine_diff_density_min -1.266
_refine_diff_density_rms 0.242
_refine_ls_extinction_method none
_refine_ls_goodness_of_fit_ref 1.208
_refine_ls_hydrogen_treatment constr
_refine_ls_matrix_type full
_refine_ls_number_parameters 30
_refine_ls_number_reflns 995
_refine_ls_number_restraints 0
_refine_ls_restrained_S_all 1.208
_refine_ls_R_factor_all 0.0574
_refine_ls_R_factor_gt 0.0337
_refine_ls_shift/su_max 0.000
_refine_ls_shift/su_mean 0.000
_refine_ls_structure_factor_coef Fsqd
_refine_ls_weighting_details 'w=1/[\s^2^(Fo^2^)] where P=(Fo^2^+2Fc^2^)/3'
_refine_ls_weighting_scheme calc
_refine_ls_wR_factor_gt 0.0408
_refine_ls_wR_factor_ref 0.0441
_reflns_Friedel_coverage 0.000
_reflns_number_gt 732
_reflns_number_total 995
_reflns_threshold_expression 'I > 2\s(I)'
_cod_data_source_file c8cc07536k2.cif
_cod_data_source_block 20170112_0m_a
_cod_original_cell_volume 1200.3(16)
_cod_database_code 7122794
_shelx_shelxl_version_number 2014/7
_shelx_space_group_comment
;
The symmetry employed for this shelxl refinement is uniquely defined
by the following loop, which should always be used as a source of
symmetry information in preference to the above space-group names.
They are only intended as comments.
;

loop_
_space_group_symop_operation_xyz
'x, y, z'
'-x, -y, z'
'-y+1/2, x+1/2, z+1/2'
'y+1/2, -x+1/2, z+1/2'
'-x+1/2, y+1/2, -z+1/2'
'x+1/2, -y+1/2, -z+1/2'
'y, x, -z'
'-y, -x, -z'
'-x, -y, -z'
'x, y, -z'
'y-1/2, -x-1/2, -z-1/2'
'-y-1/2, x-1/2, -z-1/2'
'x-1/2, -y-1/2, z-1/2'
'-x-1/2, y-1/2, z-1/2'
'-y, -x, z'
'y, x, z'

loop_
_atom_site_label
_atom_site_type_symbol
_atom_site_fract_x
_atom_site_fract_y
_atom_site_fract_z
_atom_site_U_iso_or_equiv
_atom_site_adp_type
_atom_site_occupancy
_atom_site_site_symmetry_order
_atom_site_calc_flag
_atom_site_refinement_flags_posn
_atom_site_refinement_flags_adp
_atom_site_refinement_flags_occupancy
Pt01 Pt 0.5000 0.5000 0.5000 0.02467(16) Uani 1 8 d S T P
I002 I 0.65233(4) 0.65233(4) 0.5000 0.0376(2) Uani 1 4 d S T P
I003 I 0.60971(3) 0.39029(3) 0.26056(8) 0.03876(17) Uani 1 2 d S T P
I004 I 0.54580(5) 0.89845(5) 0.5000 0.0445(2) Uani 1 2 d S T P
N3 N 0.2569(7) 0.8691(7) 0.5000 0.097(4) Uani 1 2 d S T P
H3A H 0.3089 0.8230 0.5000 0.117 Uiso 1 2 calc R U P
H3B H 0.2708 0.9371 0.5000 0.117 Uiso 1 2 calc R U P
C2 C 0.1624(9) 0.8376(9) 0.5000 0.056(4) Uani 1 4 d S T P
H2 H 0.1093 0.8907 0.5000 0.067 Uiso 1 4 calc R U P

loop_
_atom_site_aniso_label
_atom_site_aniso_U_11
_atom_site_aniso_U_22
_atom_site_aniso_U_33
_atom_site_aniso_U_23
_atom_site_aniso_U_13
_atom_site_aniso_U_12
Pt01 0.0232(2) 0.0232(2) 0.0275(4) 0.000 0.000 0.0032(2)
I002 0.0259(3) 0.0259(3) 0.0609(7) 0.000 0.000 0.0019(3)
I003 0.0392(2) 0.0392(2) 0.0379(4) -0.0068(2) 0.0068(2) 0.0052(3)
I004 0.0383(4) 0.0305(3) 0.0647(5) 0.000 0.000 0.0037(2)
N3 0.039(6) 0.060(7) 0.194(15) 0.000 0.000 -0.012(4)
C2 0.055(6) 0.055(6) 0.057(12) 0.000 0.000 -0.010(8)

loop_
_atom_type_symbol
_atom_type_description
_atom_type_scat_dispersion_real
_atom_type_scat_dispersion_imag
_atom_type_scat_source
C C 0.0033 0.0016 'International Tables Vol C Tables 4.2.6.8 and 6.1.1.4'
H H 0.0000 0.0000 'International Tables Vol C Tables 4.2.6.8 and 6.1.1.4'
N N 0.0061 0.0033 'International Tables Vol C Tables 4.2.6.8 and 6.1.1.4'
I I -0.4742 1.8119 'International Tables Vol C Tables 4.2.6.8 and 6.1.1.4'
Pt Pt -1.7033 8.3905 'International Tables Vol C Tables 4.2.6.8 and 6.1.1.4'

loop_
_geom_angle_atom_site_label_1
_geom_angle_atom_site_label_2
_geom_angle_atom_site_label_3
_geom_angle
_geom_angle_site_symmetry_1
_geom_angle_site_symmetry_3
I002 Pt01 I002 180.000(16) 9_666 .
I002 Pt01 I003 90.0 9_666 10_556
I002 Pt01 I003 90.0 . 10_556
I002 Pt01 I003 90.0 9_666 2_665
I002 Pt01 I003 90.0 . 2_665
I003 Pt01 I003 180.0 10_556 2_665
I002 Pt01 I003 90.0 9_666 9_666
I002 Pt01 I003 90.0 . 9_666
I003 Pt01 I003 91.36(6) 10_556 9_666
I003 Pt01 I003 88.64(6) 2_665 9_666
I002 Pt01 I003 90.0 9_666 .
I002 Pt01 I003 90.0 . .
I003 Pt01 I003 88.64(6) 10_556 .
I003 Pt01 I003 91.36(6) 2_665 .
I003 Pt01 I003 180.0 9_666 .
C2 N3 H3A 120.0 . .
C2 N3 H3B 120.0 . .
H3A N3 H3B 120.0 . .
N3 C2 N3 126.9(16) 15_665 .
N3 C2 H2 116.6 15_665 .
N3 C2 H2 116.6 . .

loop_
_geom_bond_atom_site_label_1
_geom_bond_atom_site_label_2
_geom_bond_distance
_geom_bond_site_symmetry_2
Pt01 I002 2.6668(18) 9_666
Pt01 I002 2.6668(18) .
Pt01 I003 2.6844(13) 10_556
Pt01 I003 2.6844(13) 2_665
Pt01 I003 2.6844(13) 9_666
Pt01 I003 2.6844(13) .
I004 I004 2.758(2) 9_676
N3 C2 1.233(10) .
N3 H3A 0.8600 .
N3 H3B 0.8600 .
C2 N3 1.233(10) 15_665
C2 H2 0.9300 .
